data_7248693
loop_
_publ_author_name
'Dudko, Ekaterina M.'
'Buikin, Petr A.'
'Ilyukhin, Andey B.'
'Korlyukov, Alexander A.'
'Dorovatovskii, Pavel V.'
'Simonenko, Nikolai P.'
'Kotov, Vitalii Yu.'

_publ_section_title
;
 Thermal decomposition of DMSO or DMF solvates: an advanced method for
 obtaining new hybrid bismuth(iii) halides
;
_journal_issue 26
_journal_name_full CrystEngComm
_journal_page_first 3490
_journal_page_last 3500
_journal_paper_doi 10.1039/D4CE00279B
_journal_volume 26
_journal_year 2024
_chemical_formula_moiety '2(C18 H18 N2), Bi I6, 3(C2 H6 O S), I'
_chemical_formula_sum 'C42 H54 Bi I7 N4 O3 S3'
_chemical_formula_weight 1856.35
_space_group_crystal_system monoclinic
_space_group_IT_number 12
_space_group_name_Hall '-C 2y'
_space_group_name_H-M_alt 'C 1 2/m 1'
_symmetry_Int_Tables_number 12
_atom_sites_solution_hydrogens geom
_audit_conform_dict_location ftp://ftp.iucr.org/pub/cif_core.dic
_audit_conform_dict_name cif_core.dic
_audit_conform_dict_version 2.4.3
_audit_creation_date 2024-04-20
_audit_creation_method
;
Olex2 1.5
(compiled 2024.02.16 svn.r378c4104 for OlexSys, GUI svn.r6928)
;
_audit_update_record
;
2024-04-20 deposited with the CCDC.	2024-05-27 downloaded from the CCDC.
;
_cell_angle_alpha 90
_cell_angle_beta 125.4550(10)
_cell_angle_gamma 90
_cell_formula_units_Z 2
_cell_length_a 16.9076(7)
_cell_length_b 15.1942(7)
_cell_length_c 13.5491(6)
_cell_measurement_reflns_used 9992
_cell_measurement_temperature 100(2)
_cell_measurement_theta_max 29.97
_cell_measurement_theta_min 2.36
_cell_volume 2835.3(2)
_computing_cell_refinement 'Bruker SAINT'
_computing_data_collection 'Bruker APEX3'
_computing_data_reduction 'Bruker SAINT'
_computing_molecular_graphics 'Olex2 1.5 (Dolomanov et al., 2009)'
_computing_publication_material 'Olex2 1.5 (Dolomanov et al., 2009)'
_computing_structure_refinement 'SHELXL-2018/3 (Sheldrick, 2018)'
_computing_structure_solution 'SHELXS-2018 (Sheldrick, 2015)'
_diffrn_ambient_temperature 100(2)
_diffrn_measured_fraction_theta_full 0.999
_diffrn_measured_fraction_theta_max 0.964
_diffrn_measurement_device_type 'Bruker AXS D8 VENTURE PHOTON III C14 IuS 3.0'
_diffrn_measurement_method '\w scans'
_diffrn_radiation_monochromator graphite
_diffrn_radiation_type MoK\a
_diffrn_radiation_wavelength 0.71073
_diffrn_reflns_av_R_equivalents 0.0262
_diffrn_reflns_av_unetI/netI 0.0215
_diffrn_reflns_Laue_measured_fraction_full 0.999
_diffrn_reflns_Laue_measured_fraction_max 0.964
_diffrn_reflns_limit_h_max 25
_diffrn_reflns_limit_h_min -26
_diffrn_reflns_limit_k_max 22
_diffrn_reflns_limit_k_min -23
_diffrn_reflns_limit_l_max 20
_diffrn_reflns_limit_l_min -20
_diffrn_reflns_number 25970
_diffrn_reflns_point_group_measured_fraction_full 0.999
_diffrn_reflns_point_group_measured_fraction_max 0.964
_diffrn_reflns_theta_full 25.242
_diffrn_reflns_theta_max 33.179
_diffrn_reflns_theta_min 2.055
_diffrn_standards_number 0
_exptl_absorpt_coefficient_mu 7.068
_exptl_absorpt_correction_T_max 0.182
_exptl_absorpt_correction_T_min 0.032
_exptl_absorpt_correction_type multi-scan
_exptl_absorpt_process_details
;
 SADABS 2016/2: Krause, L., Herbst-Irmer, R., Sheldrick G.M. & Stalke D.,
 J. Appl. Cryst. 48 (2015) 3-10
;
_exptl_crystal_colour orange
_exptl_crystal_colour_primary orange
_exptl_crystal_density_diffrn 2.174
_exptl_crystal_description BLOCK
_exptl_crystal_F_000 1720
_exptl_crystal_size_max 0.12
_exptl_crystal_size_mid 0.1
_exptl_crystal_size_min 0.04
_refine_diff_density_max 0.794
_refine_diff_density_min -1.469
_refine_diff_density_rms 0.109
_refine_ls_extinction_method none
_refine_ls_goodness_of_fit_ref 0.971
_refine_ls_hydrogen_treatment constr
_refine_ls_matrix_type full
_refine_ls_number_parameters 162
_refine_ls_number_reflns 5397
_refine_ls_number_restraints 18
_refine_ls_restrained_S_all 0.985
_refine_ls_R_factor_all 0.0261
_refine_ls_R_factor_gt 0.0215
_refine_ls_shift/su_max 0.01
_refine_ls_shift/su_mean 0
_refine_ls_structure_factor_coef Fsqd
_refine_ls_weighting_details 'w=1/[\s^2^(Fo^2^)+(0.0200P)^2^+8.0000P] where P=(Fo^2^+2Fc^2^)/3'
_refine_ls_weighting_scheme calc
_refine_ls_wR_factor_gt 0.0466
_refine_ls_wR_factor_ref 0.0484
_reflns_Friedel_coverage 0
_reflns_number_gt 4934
_reflns_number_total 5397
_reflns_threshold_expression 'I > 2\s(I)'
_cod_data_source_file d4ce00279b2.cif
_cod_data_source_block shelx_CCDC1
_cod_depositor_comments 'Adding full bibliography for 7248691--7248702.cif.'
_cod_database_code 7248693
_shelx_estimated_absorpt_t_max 0.765
_shelx_estimated_absorpt_t_min 0.484
_olex2_refinement_description
;
1. Restrained distances
 S101-O101
 1.54 with sigma of 0.01
 S101-C101 = S101-C102
 1.78 with sigma of 0.01
 O101-C101 = O101-C102
 2.6 with sigma of 0.02
 C101-C102
 2.8 with sigma of 0.02
 S201-O201
 1.54 with sigma of 0.01
 S201-C201 = S201-C202
 1.78 with sigma of 0.01
 O201-C201 = O201-C202
 2.6 with sigma of 0.02
 C201-C202
 2.8 with sigma of 0.02
 S211-O211
 1.54 with sigma of 0.01
 S211-C211 = S211-C212
 1.78 with sigma of 0.01
 O211-C211 = O211-C212
 2.6 with sigma of 0.02
 C211-C212
 2.8 with sigma of 0.02
2. Others
 Uiso(S201)=Uiso(O201)=Uiso(C201)=Uiso(C202)=Uiso(S211)=Uiso(O211)=Uiso(C211)=
 Uiso(C212)=FVAR(1)
 Fixed Sof: S101(0.5) O101(0.5) C101(0.5) H10A(0.5) H10B(0.5) H10C(0.5)
 C102(0.5) H10D(0.5) H10E(0.5) H10F(0.5) S201(0.228) O201(0.228) C201(0.228)
 H20A(0.228) H20B(0.228) H20C(0.228) C202(0.228) H20D(0.228) H20E(0.228)
 H20F(0.228) S211(0.022) O211(0.022) C211(0.022) H21A(0.022) H21B(0.022)
 H21C(0.022) C212(0.022) H21D(0.022) H21E(0.022) H21F(0.022)
3.a Secondary CH2 refined with riding coordinates:
 C6(H6A,H6B)
3.b Me refined with riding coordinates:
 C101(H10A,H10B,H10C), C102(H10D,H10E,H10F), C201(H20A,H20B,H20C), C202(H20D,
 H20E,H20F), C211(H21A,H21B,H21C), C212(H21D,H21E,H21F)
3.c Aromatic/amide H refined with riding coordinates:
 C1(H1A), C2(H2A), C3(H3A), C4(H4A), C5(H5A), C8(H8A), C9(H9A)
;
_olex2_submission_special_instructions 'No special instructions were received'

loop_
_space_group_symop_id
_space_group_symop_operation_xyz
1 'x, y, z'
2 '-x, y, -z'
3 'x+1/2, y+1/2, z'
4 '-x+1/2, y+1/2, -z'
5 '-x, -y, -z'
6 'x, -y, z'
7 '-x+1/2, -y+1/2, -z'
8 'x+1/2, -y+1/2, z'

loop_
_atom_site_label
_atom_site_type_symbol
_atom_site_fract_x
_atom_site_fract_y
_atom_site_fract_z
_atom_site_U_iso_or_equiv
_atom_site_adp_type
_atom_site_occupancy
_atom_site_site_symmetry_order
_atom_site_calc_flag
_atom_site_refinement_flags_posn
_atom_site_refinement_flags_adp
_atom_site_refinement_flags_occupancy
_atom_site_disorder_assembly
_atom_site_disorder_group
Bi1 Bi 0.5 0.5 1 0.01781(4) Uani 1 4 d S T P . .
I1 I 0.5 0.70455(2) 1 0.02832(5) Uani 1 2 d S T P . .
I2 I 0.44224(2) 0.5 0.74090(2) 0.03013(5) Uani 1 2 d S T P . .
I3 I 0.71342(2) 0.5 1.08331(2) 0.02276(4) Uani 1 2 d S T P . .
I4 I 0.5 0 0.5 0.02339(6) Uani 1 4 d S T P . .
N1 N 0.29487(14) 0.21663(13) 0.26152(17) 0.0231(4) Uani 1 1 d . . . . .
C1 C 0.36709(17) 0.18701(19) 0.2560(2) 0.0309(5) Uani 1 1 d . . . . .
H1A H 0.397499 0.132392 0.292479 0.037 Uiso 1 1 calc R U . . .
C2 C 0.39726(19) 0.2357(2) 0.1974(3) 0.0394(7) Uani 1 1 d . . . . .
H2A H 0.448052 0.214469 0.19314 0.047 Uiso 1 1 calc R U . . .
C3 C 0.3538(2) 0.3148(2) 0.1454(2) 0.0377(6) Uani 1 1 d . . . . .
H3A H 0.374566 0.348846 0.105554 0.045 Uiso 1 1 calc R U . . .
C4 C 0.2792(2) 0.34465(18) 0.1514(2) 0.0343(6) Uani 1 1 d . . . . .
H4A H 0.248274 0.399259 0.115737 0.041 Uiso 1 1 calc R U . . .
C5 C 0.25078(19) 0.29405(16) 0.2098(2) 0.0282(5) Uani 1 1 d . . . . .
H5A H 0.199402 0.3138 0.213814 0.034 Uiso 1 1 calc R U . . .
C6 C 0.25808(17) 0.16031(15) 0.3168(2) 0.0238(4) Uani 1 1 d . . . . .
H6A H 0.300728 0.108206 0.354503 0.029 Uiso 1 1 calc R U . . .
H6B H 0.192135 0.139158 0.252274 0.029 Uiso 1 1 calc R U . . .
C7 C 0.25432(16) 0.20841(14) 0.4112(2) 0.0212(4) Uani 1 1 d . . . . .
C8 C 0.33834(19) 0.2337(2) 0.5203(3) 0.0410(7) Uani 1 1 d . . . . .
H8A H 0.399666 0.222686 0.535043 0.049 Uiso 1 1 calc R U . . .
C9 C 0.33394(18) 0.2749(2) 0.6078(2) 0.0380(6) Uani 1 1 d . . . . .
H9A H 0.392327 0.292029 0.682104 0.046 Uiso 1 1 calc R U . . .
S101 S 0.09773(11) 0.46643(10) 0.22381(15) 0.0396(3) Uani 0.5 1 d D . P A -1
O101 O 0.1521(2) 0.5139(3) 0.1711(3) 0.0397(10) Uiso 0.5 1 d D . P A -1
C101 C 0.1638(4) 0.5162(5) 0.3721(5) 0.0501(17) Uiso 0.5 1 d D . P A -1
H10A H 0.138847 0.493612 0.416947 0.075 Uiso 0.5 1 calc R U P A -1
H10B H 0.232855 0.501684 0.416162 0.075 Uiso 0.5 1 calc R U P A -1
H10C H 0.155464 0.580179 0.363847 0.075 Uiso 0.5 1 calc R U P A -1
C102 C -0.0062(5) 0.5366(5) 0.1503(6) 0.0553(17) Uiso 0.5 1 d D . P A -1
H10D H -0.050158 0.518021 0.171483 0.083 Uiso 0.5 1 calc R U P A -1
H10E H 0.014391 0.597445 0.176821 0.083 Uiso 0.5 1 calc R U P A -1
H10F H -0.039959 0.532781 0.062378 0.083 Uiso 0.5 1 calc R U P A -1
S201 S 0.4826(3) 0.4164(2) 0.5224(3) 0.0421(6) Uiso 0.228 1 d D U P B -1
O201 O 0.4882(7) 0.3374(5) 0.4613(7) 0.0421(6) Uiso 0.228 1 d D U P B -1
C201 C 0.4041(10) 0.4956(12) 0.4115(14) 0.0421(6) Uiso 0.228 1 d D U P B -1
H20A H 0.400337 0.547546 0.451501 0.063 Uiso 0.228 1 calc R U P B -1
H20B H 0.429422 0.512811 0.36504 0.063 Uiso 0.228 1 calc R U P B -1
H20C H 0.339129 0.4702 0.356633 0.063 Uiso 0.228 1 calc R U P B -1
C202 C 0.5939(10) 0.4744(10) 0.5836(18) 0.0421(6) Uiso 0.228 1 d D U P B -1
H20D H 0.59481 0.527488 0.625281 0.063 Uiso 0.228 1 calc R U P B -1
H20E H 0.648634 0.436444 0.641144 0.063 Uiso 0.228 1 calc R U P B -1
H20F H 0.599206 0.491037 0.517739 0.063 Uiso 0.228 1 calc R U P B -1
S211 S 0.502(3) 0.4854(16) 0.492(4) 0.0421(6) Uiso 0.022 1 d D U P C -2
O211 O 0.484(7) 0.390(2) 0.445(7) 0.0421(6) Uiso 0.022 1 d D U P C -2
C211 C 0.383(5) 0.526(7) 0.427(8) 0.0421(6) Uiso 0.022 1 d D U P C -2
H21A H 0.386485 0.586951 0.451796 0.063 Uiso 0.022 1 calc R U P C -2
H21B H 0.345086 0.52221 0.338708 0.063 Uiso 0.022 1 calc R U P C -2
H21C H 0.351864 0.489804 0.455787 0.063 Uiso 0.022 1 calc R U P C -2
C212 C 0.552(7) 0.471(6) 0.648(4) 0.0421(6) Uiso 0.022 1 d D U P C -2
H21D H 0.566166 0.528952 0.686882 0.063 Uiso 0.022 1 calc R U P C -2
H21E H 0.504397 0.440495 0.655152 0.063 Uiso 0.022 1 calc R U P C -2
H21F H 0.61142 0.436456 0.686842 0.063 Uiso 0.022 1 calc R U P C -2

loop_
_atom_site_aniso_label
_atom_site_aniso_U_11
_atom_site_aniso_U_22
_atom_site_aniso_U_33
_atom_site_aniso_U_23
_atom_site_aniso_U_13
_atom_site_aniso_U_12
Bi1 0.01603(7) 0.02339(7) 0.01535(7) 0 0.00987(6) 0
I1 0.02852(10) 0.02647(10) 0.02254(10) 0 0.01056(8) 0
I2 0.02442(10) 0.05002(14) 0.01791(9) 0 0.01340(8) 0
I3 0.01725(8) 0.03397(11) 0.01817(8) 0 0.01091(7) 0
I4 0.02037(12) 0.02499(13) 0.02172(13) 0 0.01044(11) 0
N1 0.0213(8) 0.0261(9) 0.0184(8) 0.0011(7) 0.0095(7) -0.0045(7)
C1 0.0219(10) 0.0405(14) 0.0302(12) 0.0116(10) 0.0150(10) 0.0022(9)
C2 0.0258(12) 0.0586(19) 0.0365(14) 0.0133(13) 0.0197(12) -0.0024(12)
C3 0.0318(13) 0.0494(16) 0.0274(12) 0.0080(11) 0.0146(11) -0.0136(12)
C4 0.0401(14) 0.0302(12) 0.0289(12) 0.0057(10) 0.0179(11) -0.0056(11)
C5 0.0309(12) 0.0242(11) 0.0274(11) 0.0026(9) 0.0158(10) -0.0020(9)
C6 0.0272(10) 0.0234(10) 0.0232(10) -0.0005(8) 0.0160(9) -0.0047(8)
C7 0.0219(9) 0.0203(9) 0.0213(9) 0.0003(7) 0.0125(8) -0.0022(7)
C8 0.0187(11) 0.067(2) 0.0330(13) -0.0184(13) 0.0125(10) -0.0033(12)
C9 0.0198(11) 0.0600(18) 0.0262(12) -0.0164(12) 0.0088(10) -0.0039(11)
S101 0.0409(7) 0.0363(6) 0.0518(8) -0.0022(6) 0.0328(7) 0.0017(5)

loop_
_atom_type_symbol
_atom_type_description
_atom_type_scat_dispersion_real
_atom_type_scat_dispersion_imag
_atom_type_scat_source
C C 0.0033 0.0016 'International Tables Vol C Tables 4.2.6.8 and 6.1.1.4'
H H 0 0 'International Tables Vol C Tables 4.2.6.8 and 6.1.1.4'
Bi Bi -4.1077 10.2566 'International Tables Vol C Tables 4.2.6.8 and 6.1.1.4'
I I -0.4742 1.8119 'International Tables Vol C Tables 4.2.6.8 and 6.1.1.4'
N N 0.0061 0.0033 'International Tables Vol C Tables 4.2.6.8 and 6.1.1.4'
O O 0.0106 0.006 'International Tables Vol C Tables 4.2.6.8 and 6.1.1.4'
S S 0.1246 0.1234 'International Tables Vol C Tables 4.2.6.8 and 6.1.1.4'

loop_
_geom_angle_atom_site_label_1
_geom_angle_atom_site_label_2
_geom_angle_atom_site_label_3
_geom_angle
_geom_angle_site_symmetry_1
_geom_angle_site_symmetry_3
_geom_angle_publ_flag
I1 Bi1 I1 180 . 5_667 ?
I2 Bi1 I1 90 5_667 . ?
I2 Bi1 I1 90 . . ?
I2 Bi1 I1 90 . 5_667 ?
I2 Bi1 I1 90 5_667 5_667 ?
I2 Bi1 I2 180 5_667 . ?
I2 Bi1 I3 93.045(6) 5_667 . ?
I2 Bi1 I3 86.954(6) 5_667 5_667 ?
I2 Bi1 I3 93.046(6) . 5_667 ?
I2 Bi1 I3 86.955(6) . . ?
I3 Bi1 I1 90 . . ?
I3 Bi1 I1 90 . 5_667 ?
I3 Bi1 I1 90 5_667 . ?
I3 Bi1 I1 90 5_667 5_667 ?
I3 Bi1 I3 180 . 5_667 ?
C1 N1 C5 120.6(2) . . ?
C1 N1 C6 119.6(2) . . ?
C5 N1 C6 119.7(2) . . ?
N1 C1 H1A 119.9 . . ?
N1 C1 C2 120.2(3) . . ?
C2 C1 H1A 119.9 . . ?
C1 C2 H2A 120.1 . . ?
C3 C2 C1 119.9(3) . . ?
C3 C2 H2A 120.1 . . ?
C2 C3 H3A 120.3 . . ?
C2 C3 C4 119.4(2) . . ?
C4 C3 H3A 120.3 . . ?
C3 C4 H4A 120.5 . . ?
C5 C4 C3 119.0(3) . . ?
C5 C4 H4A 120.5 . . ?
N1 C5 C4 120.9(3) . . ?
N1 C5 H5A 119.6 . . ?
C4 C5 H5A 119.6 . . ?
N1 C6 H6A 109.1 . . ?
N1 C6 H6B 109.1 . . ?
N1 C6 C7 112.58(18) . . ?
H6A C6 H6B 107.8 . . ?
C7 C6 H6A 109.1 . . ?
C7 C6 H6B 109.1 . . ?
C8 C7 C6 121.2(2) . . ?
C9 C7 C6 120.2(2) 7_556 . ?
C9 C7 C8 118.5(2) 7_556 . ?
C7 C8 H8A 119.7 . . ?
C9 C8 C7 120.6(2) . . ?
C9 C8 H8A 119.7 . . ?
C7 C9 H9A 119.6 7_556 . ?
C8 C9 C7 120.9(2) . 7_556 ?
C8 C9 H9A 119.6 . . ?
O101 S101 C101 99.3(3) . . ?
O101 S101 C102 96.6(3) . . ?
C102 S101 C101 98.3(3) . . ?
S101 C101 H10A 109.5 . . ?
S101 C101 H10B 109.5 . . ?
S101 C101 H10C 109.5 . . ?
H10A C101 H10B 109.5 . . ?
H10A C101 H10C 109.5 . . ?
H10B C101 H10C 109.5 . . ?
S101 C102 H10D 109.5 . . ?
S101 C102 H10E 109.5 . . ?
S101 C102 H10F 109.5 . . ?
H10D C102 H10E 109.5 . . ?
H10D C102 H10F 109.5 . . ?
H10E C102 H10F 109.5 . . ?
O201 S201 C201 109.4(7) . . ?
O201 S201 C202 105.4(7) . . ?
C201 S201 C202 97.3(6) . . ?
S201 C201 H20A 109.5 . . ?
S201 C201 H20B 109.5 . . ?
S201 C201 H20C 109.5 . . ?
H20A C201 H20B 109.5 . . ?
H20A C201 H20C 109.5 . . ?
H20B C201 H20C 109.5 . . ?
S201 C202 H20D 109.5 . . ?
S201 C202 H20E 109.5 . . ?
S201 C202 H20F 109.5 . . ?
H20D C202 H20E 109.5 . . ?
H20D C202 H20F 109.5 . . ?
H20E C202 H20F 109.5 . . ?
O211 S211 C211 102.8(13) . . ?
O211 S211 C212 102.6(13) . . ?
C211 S211 C212 103.9(12) . . ?
S211 C211 H21A 109.5 . . ?
S211 C211 H21B 109.5 . . ?
S211 C211 H21C 109.4 . . ?
H21A C211 H21B 109.5 . . ?
H21A C211 H21C 109.5 . . ?
H21B C211 H21C 109.5 . . ?
S211 C212 H21D 109.5 . . ?
S211 C212 H21E 109.5 . . ?
S211 C212 H21F 109.5 . . ?
H21D C212 H21E 109.5 . . ?
H21D C212 H21F 109.5 . . ?
H21E C212 H21F 109.5 . . ?

loop_
_geom_bond_atom_site_label_1
_geom_bond_atom_site_label_2
_geom_bond_distance
_geom_bond_site_symmetry_2
_geom_bond_publ_flag
Bi1 I1 3.1080(3) . ?
Bi1 I1 3.1080(3) 5_667 ?
Bi1 I2 3.0497(3) . ?
Bi1 I2 3.0496(3) 5_667 ?
Bi1 I3 3.0935(2) . ?
Bi1 I3 3.0935(2) 5_667 ?
N1 C1 1.344(3) . ?
N1 C5 1.351(3) . ?
N1 C6 1.490(3) . ?
C1 H1A 0.95 . ?
C1 C2 1.381(3) . ?
C2 H2A 0.95 . ?
C2 C3 1.371(4) . ?
C3 H3A 0.95 . ?
C3 C4 1.385(4) . ?
C4 H4A 0.95 . ?
C4 C5 1.375(3) . ?
C5 H5A 0.95 . ?
C6 H6A 0.99 . ?
C6 H6B 0.99 . ?
C6 C7 1.506(3) . ?
C7 C8 1.383(3) . ?
C7 C9 1.382(3) 7_556 ?
C8 H8A 0.95 . ?
C8 C9 1.381(4) . ?
C9 H9A 0.95 . ?
S101 O101 1.623(4) . ?
S101 C101 1.803(5) . ?
S101 C102 1.785(6) . ?
C101 H10A 0.98 . ?
C101 H10B 0.98 . ?
C101 H10C 0.98 . ?
C102 H10D 0.98 . ?
C102 H10E 0.98 . ?
C102 H10F 0.98 . ?
S201 O201 1.493(7) . ?
S201 C201 1.776(9) . ?
S201 C202 1.787(9) . ?
C201 H20A 0.98 . ?
C201 H20B 0.98 . ?
C201 H20C 0.98 . ?
C202 H20D 0.98 . ?
C202 H20E 0.98 . ?
C202 H20F 0.98 . ?
S211 O211 1.543(10) . ?
S211 C211 1.779(10) . ?
S211 C212 1.780(10) . ?
C211 H21A 0.98 . ?
C211 H21B 0.98 . ?
C211 H21C 0.98 . ?
C212 H21D 0.98 . ?
C212 H21E 0.98 . ?
C212 H21F 0.98 . ?
